data_7224650
loop_
_publ_author_name
'Sun, Jing-Wen'
'Li, Shang-Ju'
'Yan, Peng-Fei'
'Yao, Xu'
'Li, Guang-Ming'

_publ_section_title
;
 In situ recrystallization of lanthanide coordination polymers: from 1D
 ladder chains to 1D linear chains
;
_journal_issue 17
_journal_name_full CrystEngComm
_journal_page_first 3079
_journal_paper_doi 10.1039/C6CE00182C
_journal_volume 18
_journal_year 2016
_chemical_absolute_configuration rm
_chemical_formula_moiety 'C38 H36 Gd O20, C6 N'
_chemical_formula_sum 'C44 H36 Gd N O20'
_chemical_formula_weight 1055.99
_chemical_name_systematic
;
 ?
;
_space_group_IT_number 18
_symmetry_cell_setting orthorhombic
_symmetry_space_group_name_Hall 'P 2 2ab'
_symmetry_space_group_name_H-M 'P 21 21 2'
_atom_sites_solution_hydrogens geom
_atom_sites_solution_primary direct
_atom_sites_solution_secondary difmap
_audit_creation_method SHELXL-97
_audit_update_record
;
2016-01-23 deposited with the CCDC.
2016-03-21 downloaded from the CCDC.
;
_cell_angle_alpha 90.00
_cell_angle_beta 90.00
_cell_angle_gamma 90.00
_cell_formula_units_Z 4
_cell_length_a 20.140(4)
_cell_length_b 16.625(3)
_cell_length_c 16.701(3)
_cell_measurement_reflns_used 44304
_cell_measurement_temperature 293(2)
_cell_measurement_theta_max 27.55
_cell_measurement_theta_min 3.03
_cell_volume 5592.0(18)
_computing_cell_refinement 'RAPID-AUTO (Rigaku 1998 <i>RAPID-AUTO</i>)'
_computing_data_collection 'RAPID-AUTO (Rigaku 1998 <i>RAPID-AUTO</i>)'
_computing_data_reduction 'CrystalClear (Rigaku/MSC, 2002)'
_computing_molecular_graphics 'SHELXTL (Sheldrick, 2008)'
_computing_publication_material SHELXL-97
_computing_structure_refinement 'SHELXL-97 (Sheldrick, 2008)'
_computing_structure_solution 'SHELXS-97 (Sheldrick, 2008)'
_diffrn_ambient_temperature 293(2)
_diffrn_measured_fraction_theta_full 0.996
_diffrn_measured_fraction_theta_max 0.996
_diffrn_measurement_device_type 'Rigaku RAXIS-RAPID'
_diffrn_measurement_method '\w scan'
_diffrn_radiation_monochromator graphite
_diffrn_radiation_source 'fine-focus sealed tube'
_diffrn_radiation_type MoK\a
_diffrn_radiation_wavelength 0.71073
_diffrn_reflns_av_R_equivalents 0.0435
_diffrn_reflns_av_unetI/netI 0.0380
_diffrn_reflns_limit_h_max 23
_diffrn_reflns_limit_h_min -23
_diffrn_reflns_limit_k_max 19
_diffrn_reflns_limit_k_min -19
_diffrn_reflns_limit_l_max 19
_diffrn_reflns_limit_l_min -19
_diffrn_reflns_number 43315
_diffrn_reflns_theta_full 25.00
_diffrn_reflns_theta_max 25.00
_diffrn_reflns_theta_min 3.17
_exptl_absorpt_coefficient_mu 1.252
_exptl_absorpt_correction_T_max 0.798
_exptl_absorpt_correction_T_min 0.778
_exptl_absorpt_correction_type multi-scan
_exptl_absorpt_process_details 'ABSCOR (Higashi, 1995)'
_exptl_crystal_colour colorless
_exptl_crystal_density_diffrn 1.254
_exptl_crystal_density_method 'not measured'
_exptl_crystal_description block
_exptl_crystal_F_000 2124
_exptl_crystal_size_max 0.20
_exptl_crystal_size_mid 0.19
_exptl_crystal_size_min 0.18
_platon_squeeze_details ' ?'
_refine_diff_density_max 1.453
_refine_diff_density_min -1.067
_refine_diff_density_rms 0.087
_refine_ls_abs_structure_details 'Flack H D (1983), Acta Cryst. A39, 876-881'
_refine_ls_abs_structure_Flack 0.000(17)
_refine_ls_extinction_method none
_refine_ls_goodness_of_fit_ref 1.096
_refine_ls_hydrogen_treatment constr
_refine_ls_matrix_type full
_refine_ls_number_parameters 599
_refine_ls_number_reflns 9823
_refine_ls_number_restraints 153
_refine_ls_restrained_S_all 1.091
_refine_ls_R_factor_all 0.0453
_refine_ls_R_factor_gt 0.0406
_refine_ls_shift/su_max 0.000
_refine_ls_shift/su_mean 0.000
_refine_ls_structure_factor_coef Fsqd
_refine_ls_weighting_details 'calc w=1/[\s^2^(Fo^2^)+(0.0428P)^2^+10.5423P] where P=(Fo^2^+2Fc^2^)/3'
_refine_ls_weighting_scheme calc
_refine_ls_wR_factor_gt 0.1076
_refine_ls_wR_factor_ref 0.1096
_reflns_number_gt 8540
_reflns_number_total 9846
_reflns_threshold_expression >2sigma(I)
_cod_data_source_file c6ce00182c2.cif
_cod_data_source_block 5
_cod_depositor_comments
;
The following automatic conversions were performed:

'_symmetry_cell_setting' value 'Orthorhombic' changed to
'orthorhombic' according to
/usr/data/users/saulius/crontab/automatic-downloads/rss-feeds/RSC/lib/dictionaries/cif_core.dic
dictionary named 'cif_core.dic' version 2.4.2 from 2011-04-26.

Automatic conversion script
Id: cif_fix_values 4268 2015-11-12 08:31:59Z antanas 

 Adding full bibliography for 7224648--7224657.cif.
;
_cod_database_code 7224650

loop_
_symmetry_equiv_pos_as_xyz
'x, y, z'
'-x, -y, z'
'-x+1/2, y+1/2, -z'
'x+1/2, -y+1/2, -z'

loop_
_atom_site_label
_atom_site_type_symbol
_atom_site_fract_x
_atom_site_fract_y
_atom_site_fract_z
_atom_site_U_iso_or_equiv
_atom_site_adp_type
_atom_site_occupancy
_atom_site_symmetry_multiplicity
_atom_site_calc_flag
_atom_site_refinement_flags
C1 C 0.2732(3) 0.7805(4) 0.9208(4) 0.0464(15) Uani 1 1 d .
C2 C 0.2117(3) 0.7959(5) 0.9528(5) 0.066(2) Uani 1 1 d .
H2 H 0.2062 0.8389 0.9878 0.080 Uiso 1 1 calc R
C3 C 0.1579(4) 0.7481(6) 0.9333(7) 0.090(3) Uani 1 1 d .
H3 H 0.1168 0.7575 0.9571 0.109 Uiso 1 1 calc R
C4 C 0.1651(4) 0.6873(6) 0.8794(7) 0.098(3) Uani 1 1 d .
H4 H 0.1281 0.6577 0.8639 0.118 Uiso 1 1 calc R
C5 C 0.2263(4) 0.6692(6) 0.8477(6) 0.088(3) Uani 1 1 d .
H5 H 0.2314 0.6256 0.8134 0.105 Uiso 1 1 calc R
C6 C 0.2811(3) 0.7179(5) 0.8679(5) 0.064(2) Uani 1 1 d .
H6 H 0.3226 0.7076 0.8456 0.077 Uiso 1 1 calc R
C7 C 0.3283(3) 0.8367(4) 0.9393(4) 0.0438(14) Uani 1 1 d .
C8 C 0.4428(2) 0.8674(3) 0.9245(3) 0.0301(11) Uani 1 1 d .
H8 H 0.4286 0.9233 0.9174 0.036 Uiso 1 1 calc R
C9 C 0.4672(3) 0.8566(4) 1.0116(3) 0.0362(13) Uani 1 1 d .
C10 C 0.6022(3) 0.6696(4) 0.8643(4) 0.0459(15) Uani 1 1 d .
C11 C 0.5725(4) 0.6229(4) 0.9248(5) 0.0604(19) Uani 1 1 d .
H11 H 0.5358 0.6428 0.9522 0.072 Uiso 1 1 calc R
C12 C 0.5976(4) 0.5466(4) 0.9440(6) 0.074(2) Uani 1 1 d .
H12 H 0.5784 0.5158 0.9843 0.088 Uiso 1 1 calc R
C13 C 0.6518(4) 0.5187(5) 0.9014(6) 0.081(3) Uani 1 1 d .
H13 H 0.6686 0.4679 0.9129 0.098 Uiso 1 1 calc R
C14 C 0.6816(4) 0.5640(5) 0.8426(6) 0.074(2) Uani 1 1 d .
H14 H 0.7186 0.5446 0.8153 0.089 Uiso 1 1 calc R
C15 C 0.6563(3) 0.6365(5) 0.8253(5) 0.0587(18) Uani 1 1 d .
H15 H 0.6762 0.6663 0.7847 0.070 Uiso 1 1 calc R
C16 C 0.5795(3) 0.7496(4) 0.8448(4) 0.0417(14) Uani 1 1 d .
C17 C 0.4959(3) 0.8493(3) 0.8646(3) 0.0306(10) Uani 1 1 d .
H17 H 0.5318 0.8884 0.8716 0.037 Uiso 1 1 calc R
C18 C 0.4719(3) 0.8539(3) 0.7787(3) 0.0302(12) Uani 1 1 d .
C19 C 0.2062(3) 0.8872(4) 0.3908(4) 0.0511(16) Uani 1 1 d .
C20 C 0.1796(4) 0.8098(5) 0.3879(5) 0.068(2) Uani 1 1 d .
H20 H 0.2080 0.7660 0.3829 0.082 Uiso 1 1 calc R
C21 C 0.1127(5) 0.7966(6) 0.3924(6) 0.086(3) Uani 1 1 d .
H21 H 0.0957 0.7447 0.3915 0.103 Uiso 1 1 calc R
C22 C 0.0724(5) 0.8599(8) 0.3980(8) 0.114(4) Uani 1 1 d .
H22 H 0.0268 0.8511 0.3997 0.136 Uiso 1 1 calc R
C23 C 0.0958(4) 0.9390(6) 0.4015(8) 0.112(4) Uani 1 1 d .
H23 H 0.0666 0.9822 0.4060 0.134 Uiso 1 1 calc R
C24 C 0.1651(4) 0.9513(5) 0.3979(6) 0.075(2) Uani 1 1 d .
H24 H 0.1825 1.0031 0.4003 0.090 Uiso 1 1 calc R
C25 C 0.2792(3) 0.8981(4) 0.3856(4) 0.0484(16) Uani 1 1 d .
C26 C 0.3653(2) 0.9945(4) 0.3746(3) 0.0343(11) Uani 1 1 d .
H26 H 0.3947 0.9518 0.3942 0.041 Uiso 1 1 calc R
C27 C 0.3721(2) 1.0001(4) 0.2840(3) 0.0335(10) Uani 1 1 d .
C28 C 0.3019(3) 1.2683(4) 0.3849(4) 0.0477(15) Uani 1 1 d .
C29 C 0.2442(4) 1.2461(5) 0.3477(6) 0.075(2) Uani 1 1 d .
H29 H 0.2382 1.1931 0.3313 0.090 Uiso 1 1 calc R
C30 C 0.1940(5) 1.3032(7) 0.3345(7) 0.102(4) Uani 1 1 d .
H30 H 0.1544 1.2885 0.3098 0.122 Uiso 1 1 calc R
C31 C 0.2044(5) 1.3811(7) 0.3585(6) 0.095(3) Uani 1 1 d .
H31 H 0.1717 1.4197 0.3501 0.114 Uiso 1 1 calc R
C32 C 0.2601(5) 1.4014(5) 0.3932(6) 0.083(3) Uani 1 1 d .
H32 H 0.2665 1.4546 0.4085 0.100 Uiso 1 1 calc R
C33 C 0.3097(4) 1.3455(4) 0.4079(5) 0.064(2) Uani 1 1 d .
H33 H 0.3485 1.3613 0.4337 0.077 Uiso 1 1 calc R
C34 C 0.3563(3) 1.2089(4) 0.4011(4) 0.0449(14) Uani 1 1 d .
C35 C 0.3824(3) 1.0724(3) 0.4177(3) 0.0312(12) Uani 1 1 d .
H35 H 0.4270 1.0888 0.4008 0.037 Uiso 1 1 calc R
C36 C 0.3830(3) 1.0630(4) 0.5076(3) 0.0354(12) Uani 1 1 d .
C37 C 0.4535(4) 0.8294(5) 0.5243(4) 0.066(2) Uani 1 1 d .
H37A H 0.4063 0.8350 0.5183 0.098 Uiso 1 1 calc R
H37B H 0.4650 0.7733 0.5239 0.098 Uiso 1 1 calc R
H37C H 0.4756 0.8562 0.4809 0.098 Uiso 1 1 calc R
C38 C 0.4791(6) 0.8231(6) 0.2664(6) 0.101(4) Uani 1 1 d .
H38A H 0.4935 0.8589 0.3080 0.152 Uiso 1 1 calc R
H38B H 0.5066 0.7759 0.2662 0.152 Uiso 1 1 calc R
H38C H 0.4338 0.8079 0.2758 0.152 Uiso 1 1 calc R
C39 C 0.7644(10) 0.9145(14) 0.9180(12) 0.218(6) Uani 1 1 d DU
C40 C 0.6921(10) 0.9268(14) 0.9046(15) 0.223(6) Uani 1 1 d DU
C41 C 0.7856(12) 0.9715(15) 0.7792(16) 0.244(6) Uani 1 1 d DU
C42 C 0.8163(12) 1.0493(15) 0.8109(16) 0.242(7) Uani 1 1 d DU
C43 C 0.7876(12) 0.8206(16) 0.7995(14) 0.216(5) Uani 1 1 d U
C44 C 0.8105(10) 0.7487(14) 0.8347(13) 0.190(6) Uani 1 1 d U
Gd1 Gd 0.5000 1.0000 0.642623(18) 0.02966(10) Uani 1 2 d S
Gd2 Gd 0.5000 1.0000 0.148025(17) 0.02912(10) Uani 1 2 d S
N1 N 0.8027(8) 0.9001(12) 0.8419(11) 0.201(4) Uani 1 1 d DU
O1 O 0.38714(18) 0.8149(2) 0.9054(2) 0.0395(9) Uani 1 1 d .
O2 O 0.3231(2) 0.8951(3) 0.9827(3) 0.0581(13) Uani 1 1 d .
O3 O 0.4504(2) 0.7968(3) 1.0497(2) 0.0480(11) Uani 1 1 d .
O4 O 0.5060(2) 0.9116(2) 1.0349(2) 0.0413(9) Uani 1 1 d .
O5 O 0.6076(2) 0.7950(3) 0.8005(3) 0.0572(12) Uani 1 1 d .
O6 O 0.52178(17) 0.7701(2) 0.8824(2) 0.0364(9) Uani 1 1 d .
O7 O 0.4645(2) 0.7908(3) 0.7390(2) 0.0463(10) Uani 1 1 d .
O8 O 0.4607(2) 0.9245(2) 0.7539(2) 0.0403(9) Uani 1 1 d .
O9 O 0.29709(18) 0.9743(2) 0.3960(2) 0.0386(9) Uani 1 1 d .
O10 O 0.3174(3) 0.8443(3) 0.3712(4) 0.0762(17) Uani 1 1 d .
O11 O 0.32371(19) 0.9863(4) 0.2411(2) 0.0575(13) Uani 1 1 d .
O12 O 0.42967(17) 1.0193(3) 0.2608(2) 0.0424(11) Uani 1 1 d .
O13 O 0.33655(18) 1.1329(2) 0.3919(3) 0.0385(9) Uani 1 1 d .
O14 O 0.4119(2) 1.2279(3) 0.4192(3) 0.0614(14) Uani 1 1 d .
O15 O 0.3428(2) 1.1018(3) 0.5486(3) 0.0541(12) Uani 1 1 d .
O16 O 0.42678(19) 1.0145(3) 0.5345(2) 0.0429(10) Uani 1 1 d .
O17 O 0.40154(19) 1.0728(3) 0.6896(2) 0.0448(10) Uani 1 1 d .
H455 H 0.3696 1.0616 0.7208 0.054 Uiso 1 1 d R
H466 H 0.3854 1.0985 0.6498 0.054 Uiso 1 1 d R
O18 O 0.4740(2) 0.8648(3) 0.5992(2) 0.0495(11) Uani 1 1 d .
H104 H 0.4600 0.8312 0.6337 0.074 Uiso 1 1 d R
O19 O 0.38617(17) 0.9854(3) 0.1045(2) 0.0421(10) Uani 1 1 d .
H467 H 0.3595 0.9963 0.1417 0.050 Uiso 1 1 d R
H468 H 0.3645 0.9608 0.0678 0.050 Uiso 1 1 d R
O20 O 0.4840(2) 0.8619(3) 0.1924(2) 0.0522(13) Uani 1 1 d .
H108 H 0.4997 0.8398 0.1505 0.078 Uiso 1 1 d R

loop_
_atom_site_aniso_label
_atom_site_aniso_U_11
_atom_site_aniso_U_22
_atom_site_aniso_U_33
_atom_site_aniso_U_23
_atom_site_aniso_U_13
_atom_site_aniso_U_12
C1 0.040(3) 0.054(4) 0.045(4) -0.009(3) 0.001(3) -0.008(3)
C2 0.043(4) 0.075(5) 0.081(6) -0.028(4) 0.008(4) -0.007(3)
C3 0.042(4) 0.092(7) 0.137(9) -0.021(7) 0.020(5) -0.021(4)
C4 0.057(5) 0.092(7) 0.145(10) -0.027(7) 0.008(6) -0.044(5)
C5 0.072(6) 0.073(6) 0.118(8) -0.041(6) -0.007(5) -0.026(5)
C6 0.042(4) 0.071(5) 0.080(5) -0.030(4) 0.002(3) -0.009(3)
C7 0.037(3) 0.055(4) 0.040(3) -0.010(3) -0.004(3) -0.005(3)
C8 0.032(3) 0.032(3) 0.026(3) -0.005(2) 0.000(2) -0.003(2)
C9 0.041(3) 0.041(3) 0.026(3) -0.005(3) 0.012(2) 0.004(3)
C10 0.051(4) 0.051(4) 0.035(3) 0.006(3) 0.006(3) 0.004(3)
C11 0.059(4) 0.056(4) 0.066(5) 0.015(4) 0.008(4) 0.015(3)
C12 0.078(5) 0.050(4) 0.093(6) 0.022(4) 0.002(5) 0.009(4)
C13 0.076(5) 0.061(5) 0.108(7) -0.003(5) -0.014(5) 0.030(4)
C14 0.065(5) 0.074(6) 0.083(6) 0.001(5) 0.015(4) 0.024(4)
C15 0.051(4) 0.068(5) 0.056(4) 0.005(4) 0.008(3) 0.022(3)
C16 0.039(3) 0.052(4) 0.034(3) 0.000(3) -0.002(3) 0.007(3)
C17 0.032(2) 0.035(3) 0.025(2) 0.0029(19) 0.004(3) -0.005(3)
C18 0.030(2) 0.046(4) 0.014(2) -0.001(2) 0.009(2) -0.004(2)
C19 0.051(4) 0.064(4) 0.038(3) 0.008(3) 0.003(3) -0.010(3)
C20 0.072(5) 0.073(5) 0.059(5) 0.006(4) 0.003(4) -0.031(4)
C21 0.100(7) 0.081(6) 0.078(6) 0.012(5) -0.014(6) -0.044(6)
C22 0.065(6) 0.136(10) 0.140(10) 0.054(9) -0.009(7) -0.042(6)
C23 0.052(5) 0.097(7) 0.186(12) 0.053(8) -0.001(6) -0.006(5)
C24 0.053(4) 0.075(5) 0.097(6) 0.024(5) -0.004(5) -0.021(4)
C25 0.058(4) 0.054(4) 0.033(3) 0.000(3) -0.002(3) -0.015(3)
C26 0.031(2) 0.045(3) 0.027(2) -0.001(3) 0.0005(18) -0.002(3)
C27 0.033(2) 0.047(3) 0.021(2) -0.013(3) 0.0012(18) 0.002(3)
C28 0.051(4) 0.056(4) 0.036(3) 0.002(3) -0.002(3) 0.016(3)
C29 0.058(5) 0.066(5) 0.100(7) -0.003(5) -0.017(4) 0.013(4)
C30 0.058(5) 0.105(8) 0.142(10) -0.003(8) -0.029(6) 0.029(5)
C31 0.088(7) 0.102(8) 0.095(7) 0.018(6) 0.010(6) 0.050(6)
C32 0.094(6) 0.058(5) 0.097(7) -0.012(5) -0.008(6) 0.026(5)
C33 0.071(5) 0.057(5) 0.066(5) 0.005(4) -0.010(4) 0.008(4)
C34 0.051(4) 0.053(4) 0.031(3) -0.001(3) -0.001(3) 0.002(3)
C35 0.028(2) 0.041(3) 0.024(3) -0.001(2) -0.006(2) 0.003(2)
C36 0.035(3) 0.045(3) 0.026(3) -0.008(2) -0.006(2) 0.001(2)
C37 0.088(5) 0.064(5) 0.045(4) -0.022(4) -0.001(4) 0.007(4)
C38 0.137(10) 0.086(7) 0.082(6) 0.026(5) -0.009(6) -0.025(6)
C39 0.218(6) 0.218(6) 0.218(6) -0.0004(10) -0.0005(10) 0.0000(10)
C40 0.222(6) 0.223(7) 0.223(7) -0.0005(10) 0.0004(10) 0.0000(10)
C41 0.244(6) 0.243(6) 0.243(6) 0.0002(10) -0.0001(10) -0.0001(10)
C42 0.242(7) 0.242(7) 0.242(7) -0.0001(10) -0.0001(10) -0.0003(10)
C43 0.216(5) 0.216(5) 0.216(5) -0.0004(10) -0.0003(10) 0.0000(10)
C44 0.190(6) 0.190(6) 0.190(6) 0.0000(10) -0.0003(10) 0.0002(10)
Gd1 0.03351(18) 0.0332(2) 0.02232(16) 0.000 0.000 0.0038(2)
Gd2 0.02804(17) 0.0378(2) 0.02153(16) 0.000 0.000 -0.0038(2)
N1 0.182(9) 0.203(7) 0.217(10) -0.035(7) -0.031(8) 0.010(10)
O1 0.0340(19) 0.043(2) 0.042(2) -0.0091(19) 0.0050(18) -0.0078(17)
O2 0.039(2) 0.066(3) 0.069(3) -0.031(3) 0.009(2) -0.004(2)
O3 0.073(3) 0.043(2) 0.028(2) -0.0002(19) -0.007(2) -0.013(2)
O4 0.042(2) 0.052(2) 0.0305(18) -0.0157(16) 0.011(2) -0.010(2)
O5 0.048(3) 0.064(3) 0.060(3) 0.018(2) 0.020(2) 0.006(2)
O6 0.0335(19) 0.043(2) 0.033(2) 0.0054(17) 0.0035(15) 0.0054(15)
O7 0.060(3) 0.041(2) 0.038(2) -0.001(2) -0.014(2) -0.0024(19)
O8 0.050(2) 0.033(2) 0.038(2) 0.0022(18) 0.0069(18) 0.0038(17)
O9 0.0399(19) 0.045(2) 0.0308(19) 0.0037(17) 0.0046(17) -0.0052(16)
O10 0.074(4) 0.051(3) 0.103(5) -0.016(3) 0.013(3) 0.006(3)
O11 0.0355(19) 0.106(4) 0.0311(19) -0.003(3) -0.0026(16) -0.015(2)
O12 0.0299(18) 0.067(3) 0.0309(19) -0.0098(19) 0.0022(15) -0.0042(18)
O13 0.041(2) 0.043(2) 0.031(2) 0.003(2) -0.0079(19) 0.0041(17)
O14 0.045(2) 0.050(3) 0.089(4) -0.002(3) -0.019(2) -0.001(2)
O15 0.053(2) 0.075(3) 0.034(2) -0.002(2) 0.000(2) 0.024(2)
O16 0.050(2) 0.053(3) 0.0258(18) -0.0063(19) -0.0104(16) 0.014(2)
O17 0.046(2) 0.059(3) 0.029(2) 0.001(2) 0.0034(18) 0.0120(19)
O18 0.073(3) 0.045(2) 0.030(2) 0.002(2) 0.0004(19) -0.008(2)
O19 0.0310(17) 0.063(3) 0.0322(18) -0.008(2) 0.0010(16) -0.0043(18)
O20 0.082(4) 0.050(2) 0.0242(18) 0.0063(18) -0.006(2) -0.008(2)

loop_
_atom_type_symbol
_atom_type_description
_atom_type_scat_dispersion_real
_atom_type_scat_dispersion_imag
_atom_type_scat_source
C C 0.0033 0.0016 'International Tables Vol C Tables 4.2.6.8 and 6.1.1.4'
H H 0.0000 0.0000 'International Tables Vol C Tables 4.2.6.8 and 6.1.1.4'
N N 0.0061 0.0033 'International Tables Vol C Tables 4.2.6.8 and 6.1.1.4'
O O 0.0106 0.0060 'International Tables Vol C Tables 4.2.6.8 and 6.1.1.4'
Gd Gd -0.1653 3.9035 'International Tables Vol C Tables 4.2.6.8 and 6.1.1.4'

loop_
_geom_angle_atom_site_label_1
_geom_angle_atom_site_label_2
_geom_angle_atom_site_label_3
_geom_angle
_geom_angle_site_symmetry_1
_geom_angle_site_symmetry_3
C2 C1 C6 119.8(6) . .
C2 C1 C7 118.5(6) . .
C6 C1 C7 121.6(6) . .
C1 C2 C3 120.6(7) . .
C1 C2 H2 119.7 . .
C3 C2 H2 119.7 . .
C4 C3 C2 119.9(8) . .
C4 C3 H3 120.0 . .
C2 C3 H3 120.0 . .
C3 C4 C5 120.8(7) . .
C3 C4 H4 119.6 . .
C5 C4 H4 119.6 . .
C4 C5 C6 119.0(8) . .
C4 C5 H5 120.5 . .
C6 C5 H5 120.5 . .
C1 C6 C5 119.8(7) . .
C1 C6 H6 120.1 . .
C5 C6 H6 120.1 . .
O2 C7 O1 122.4(5) . .
O2 C7 C1 124.2(6) . .
O1 C7 C1 113.4(5) . .
O1 C8 C17 106.5(4) . .
O1 C8 C9 112.5(4) . .
C17 C8 C9 112.2(4) . .
O1 C8 H8 108.5 . .
C17 C8 H8 108.5 . .
C9 C8 H8 108.5 . .
O3 C9 O4 126.6(5) . .
O3 C9 C8 119.6(5) . .
O4 C9 C8 113.7(5) . .
C15 C10 C11 117.0(6) . .
C15 C10 C16 120.5(6) . .
C11 C10 C16 122.5(6) . .
C12 C11 C10 120.7(7) . .
C12 C11 H11 119.7 . .
C10 C11 H11 119.7 . .
C13 C12 C11 118.0(8) . .
C13 C12 H12 121.0 . .
C11 C12 H12 121.0 . .
C14 C13 C12 121.9(7) . .
C14 C13 H13 119.1 . .
C12 C13 H13 119.1 . .
C15 C14 C13 118.7(7) . .
C15 C14 H14 120.7 . .
C13 C14 H14 120.7 . .
C14 C15 C10 123.7(7) . .
C14 C15 H15 118.1 . .
C10 C15 H15 118.1 . .
O5 C16 O6 121.9(6) . .
O5 C16 C10 124.9(6) . .
O6 C16 C10 113.2(5) . .
O6 C17 C8 107.7(4) . .
O6 C17 C18 110.8(4) . .
C8 C17 C18 113.3(5) . .
O6 C17 H17 108.3 . .
C8 C17 H17 108.3 . .
C18 C17 H17 108.3 . .
O7 C18 O8 125.7(5) . .
O7 C18 C17 119.8(5) . .
O8 C18 C17 114.5(5) . .
C24 C19 C20 119.6(7) . .
C24 C19 C25 121.0(6) . .
C20 C19 C25 119.4(7) . .
C21 C20 C19 121.6(9) . .
C21 C20 H20 119.2 . .
C19 C20 H20 119.2 . .
C22 C21 C20 118.6(9) . .
C22 C21 H21 120.7 . .
C20 C21 H21 120.7 . .
C21 C22 C23 122.7(9) . .
C21 C22 H22 118.6 . .
C23 C22 H22 118.6 . .
C22 C23 C24 117.8(10) . .
C22 C23 H23 121.1 . .
C24 C23 H23 121.1 . .
C19 C24 C23 119.6(8) . .
C19 C24 H24 120.2 . .
C23 C24 H24 120.2 . .
O10 C25 O9 124.1(6) . .
O10 C25 C19 123.8(6) . .
O9 C25 C19 112.1(6) . .
O9 C26 C35 107.1(4) . .
O9 C26 C27 110.0(4) . .
C35 C26 C27 113.4(5) . .
O9 C26 H26 108.8 . .
C35 C26 H26 108.8 . .
C27 C26 H26 108.8 . .
O11 C27 O12 126.5(4) . .
O11 C27 C26 119.7(4) . .
O12 C27 C26 113.8(4) . .
C33 C28 C29 119.1(7) . .
C33 C28 C34 119.3(6) . .
C29 C28 C34 121.6(7) . .
C28 C29 C30 120.0(9) . .
C28 C29 H29 120.0 . .
C30 C29 H29 120.0 . .
C31 C30 C29 118.8(9) . .
C31 C30 H30 120.6 . .
C29 C30 H30 120.6 . .
C32 C31 C30 120.3(9) . .
C32 C31 H31 119.8 . .
C30 C31 H31 119.8 . .
C31 C32 C33 121.6(9) . .
C31 C32 H32 119.2 . .
C33 C32 H32 119.2 . .
C28 C33 C32 120.1(8) . .
C28 C33 H33 119.9 . .
C32 C33 H33 119.9 . .
O14 C34 O13 123.8(6) . .
O14 C34 C28 123.5(6) . .
O13 C34 C28 112.6(5) . .
O13 C35 C36 112.1(4) . .
O13 C35 C26 108.1(4) . .
C36 C35 C26 112.6(5) . .
O13 C35 H35 108.0 . .
C36 C35 H35 108.0 . .
C26 C35 H35 108.0 . .
O15 C36 O16 125.8(5) . .
O15 C36 C35 119.3(5) . .
O16 C36 C35 114.9(5) . .
O18 C37 H37A 109.5 . .
O18 C37 H37B 109.5 . .
H37A C37 H37B 109.5 . .
O18 C37 H37C 109.5 . .
H37A C37 H37C 109.5 . .
H37B C37 H37C 109.5 . .
O20 C38 H38A 109.5 . .
O20 C38 H38B 109.5 . .
H38A C38 H38B 109.5 . .
O20 C38 H38C 109.5 . .
H38A C38 H38C 109.5 . .
H38B C38 H38C 109.5 . .
C40 C39 N1 113.4(18) . .
C42 C41 N1 108(2) . .
C44 C43 N1 118(2) . .
O16 Gd1 O16 79.22(19) . 2_675
O16 Gd1 O8 139.21(14) . 2_675
O16 Gd1 O8 116.56(15) 2_675 2_675
O16 Gd1 O8 116.56(15) . .
O16 Gd1 O8 139.21(14) 2_675 .
O8 Gd1 O8 77.2(2) 2_675 .
O16 Gd1 O18 74.26(15) . .
O16 Gd1 O18 79.03(15) 2_675 .
O8 Gd1 O18 142.80(14) 2_675 .
O8 Gd1 O18 70.84(14) . .
O16 Gd1 O18 79.03(15) . 2_675
O16 Gd1 O18 74.26(15) 2_675 2_675
O8 Gd1 O18 70.84(14) 2_675 2_675
O8 Gd1 O18 142.80(14) . 2_675
O18 Gd1 O18 145.1(2) . 2_675
O16 Gd1 O17 71.75(13) . .
O16 Gd1 O17 143.73(13) 2_675 .
O8 Gd1 O17 76.04(14) 2_675 .
O8 Gd1 O17 75.00(14) . .
O18 Gd1 O17 112.29(15) . .
O18 Gd1 O17 79.19(15) 2_675 .
O16 Gd1 O17 143.73(13) . 2_675
O16 Gd1 O17 71.75(13) 2_675 2_675
O8 Gd1 O17 75.00(14) 2_675 2_675
O8 Gd1 O17 76.04(14) . 2_675
O18 Gd1 O17 79.19(15) . 2_675
O18 Gd1 O17 112.29(15) 2_675 2_675
O17 Gd1 O17 142.68(19) . 2_675
O12 Gd2 O12 75.29(18) 2_675 .
O12 Gd2 O4 120.76(15) 2_675 1_554
O12 Gd2 O4 137.46(13) . 1_554
O12 Gd2 O4 137.46(13) 2_675 2_674
O12 Gd2 O4 120.76(15) . 2_674
O4 Gd2 O4 75.96(19) 1_554 2_674
O12 Gd2 O19 142.15(13) 2_675 .
O12 Gd2 O19 71.76(12) . .
O4 Gd2 O19 75.45(14) 1_554 .
O4 Gd2 O19 77.11(14) 2_674 .
O12 Gd2 O19 71.76(12) 2_675 2_675
O12 Gd2 O19 142.15(13) . 2_675
O4 Gd2 O19 77.11(14) 1_554 2_675
O4 Gd2 O19 75.45(14) 2_674 2_675
O19 Gd2 O19 144.98(18) . 2_675
O12 Gd2 O20 78.89(15) 2_675 2_675
O12 Gd2 O20 73.18(14) . 2_675
O4 Gd2 O20 144.28(13) 1_554 2_675
O4 Gd2 O20 70.61(13) 2_674 2_675
O19 Gd2 O20 108.18(15) . 2_675
O19 Gd2 O20 82.60(14) 2_675 2_675
O12 Gd2 O20 73.18(14) 2_675 .
O12 Gd2 O20 78.89(15) . .
O4 Gd2 O20 70.61(13) 1_554 .
O4 Gd2 O20 144.28(13) 2_674 .
O19 Gd2 O20 82.60(14) . .
O19 Gd2 O20 108.18(15) 2_675 .
O20 Gd2 O20 144.55(19) 2_675 .
C39 N1 C43 115(2) . .
C39 N1 C41 108.7(17) . .
C43 N1 C41 107.0(17) . .
C7 O1 C8 114.8(4) . .
C9 O4 Gd2 130.9(3) . 1_556
C16 O6 C17 116.1(4) . .
C18 O8 Gd1 133.4(3) . .
C25 O9 C26 116.3(5) . .
C27 O12 Gd2 139.1(3) . .
C34 O13 C35 116.0(4) . .
C36 O16 Gd1 140.5(4) . .
Gd1 O17 H455 134.6 . .
Gd1 O17 H466 107.7 . .
H455 O17 H466 107.4 . .
C37 O18 Gd1 134.5(4) . .
C37 O18 H104 103.0 . .
Gd1 O18 H104 118.6 . .
Gd2 O19 H467 111.2 . .
Gd2 O19 H468 138.3 . .
H467 O19 H468 107.9 . .
C38 O20 Gd2 135.5(5) . .
C38 O20 H108 123.7 . .
Gd2 O20 H108 96.2 . .

loop_
_geom_bond_atom_site_label_1
_geom_bond_atom_site_label_2
_geom_bond_distance
_geom_bond_site_symmetry_2
C1 C2 1.373(9) .
C1 C6 1.374(9) .
C1 C7 1.484(8) .
C2 C3 1.382(10) .
C2 H2 0.9300 .
C3 C4 1.361(13) .
C3 H3 0.9300 .
C4 C5 1.376(13) .
C4 H4 0.9300 .
C5 C6 1.410(10) .
C5 H5 0.9300 .
C6 H6 0.9300 .
C7 O2 1.216(7) .
C7 O1 1.362(7) .
C8 O1 1.455(6) .
C8 C17 1.495(7) .
C8 C9 1.546(8) .
C8 H8 0.9800 .
C9 O3 1.227(7) .
C9 O4 1.264(7) .
C10 C15 1.384(9) .
C10 C11 1.406(9) .
C10 C16 1.444(9) .
C11 C12 1.402(10) .
C11 H11 0.9300 .
C12 C13 1.384(12) .
C12 H12 0.9300 .
C13 C14 1.375(12) .
C13 H13 0.9300 .
C14 C15 1.341(10) .
C14 H14 0.9300 .
C15 H15 0.9300 .
C16 O5 1.199(7) .
C16 O6 1.366(7) .
C17 O6 1.447(6) .
C17 C18 1.516(7) .
C17 H17 0.9800 .
C18 O7 1.250(7) .
C18 O8 1.266(7) .
C19 C24 1.354(11) .
C19 C20 1.396(10) .
C19 C25 1.483(9) .
C20 C21 1.367(12) .
C20 H20 0.9300 .
C21 C22 1.332(14) .
C21 H21 0.9300 .
C22 C23 1.398(15) .
C22 H22 0.9300 .
C23 C24 1.413(11) .
C23 H23 0.9300 .
C24 H24 0.9300 .
C25 O10 1.204(8) .
C25 O9 1.330(7) .
C26 O9 1.459(6) .
C26 C35 1.521(8) .
C26 C27 1.523(6) .
C26 H26 0.9800 .
C27 O11 1.231(6) .
C27 O12 1.263(6) .
C28 C33 1.349(10) .
C28 C29 1.368(10) .
C28 C34 1.501(9) .
C29 C30 1.406(11) .
C29 H29 0.9300 .
C30 C31 1.372(15) .
C30 H30 0.9300 .
C31 C32 1.306(13) .
C31 H31 0.9300 .
C32 C33 1.387(10) .
C32 H32 0.9300 .
C33 H33 0.9300 .
C34 O14 1.202(7) .
C34 O13 1.333(7) .
C35 O13 1.433(6) .
C35 C36 1.510(7) .
C35 H35 0.9800 .
C36 O15 1.242(7) .
C36 O16 1.276(7) .
C37 O18 1.443(8) .
C37 H37A 0.9600 .
C37 H37B 0.9600 .
C37 H37C 0.9600 .
C38 O20 1.397(9) .
C38 H38A 0.9600 .
C38 H38B 0.9600 .
C38 H38C 0.9600 .
C39 C40 1.488(10) .
C39 N1 1.506(10) .
C41 C42 1.527(10) .
C41 N1 1.62(3) .
C43 C44 1.41(3) .
C43 N1 1.53(3) .
Gd1 O16 2.344(3) .
Gd1 O16 2.344(3) 2_675
Gd1 O8 2.378(4) 2_675
Gd1 O8 2.378(4) .
Gd1 O18 2.420(4) .
Gd1 O18 2.420(4) 2_675
Gd1 O17 2.452(4) .
Gd1 O17 2.452(4) 2_675
Gd2 O12 2.378(4) 2_675
Gd2 O12 2.378(4) .
Gd2 O4 2.397(3) 1_554
Gd2 O4 2.397(3) 2_674
Gd2 O19 2.418(3) .
Gd2 O19 2.418(3) 2_675
Gd2 O20 2.435(4) 2_675
Gd2 O20 2.435(4) .
O4 Gd2 2.397(3) 1_556
O17 H455 0.8490 .
O17 H466 0.8542 .
O18 H104 0.8500 .
O19 H467 0.8423 .
O19 H468 0.8560 .
O20 H108 0.8507 .

loop_
_platon_squeeze_void_nr
_platon_squeeze_void_average_x
_platon_squeeze_void_average_y
_platon_squeeze_void_average_z
_platon_squeeze_void_volume
_platon_squeeze_void_count_electrons
1 0.000 0.000 0.299 609.1 32.4
2 0.500 0.500 0.413 609.1 32.4
